data_2010697
loop_
_publ_author_name
'Gallagher, John F.'
'Brady, Fiona'
'Murphy, Carol'

_publ_section_title
;
 Intermolecular interactions in the chiral and racemic forms of
 3-hydroxy-2-(1-oxoisoindolin-2-yl)butanoic acid derived from threonine
;
_journal_issue 3
_journal_name_full 'Acta Crystallographica Section C'
_journal_page_first 365
_journal_page_last 368
_journal_paper_doi 10.1107/S0108270199015619
_journal_volume 56
_journal_year 2000
_chemical_formula_moiety 'C12 H13 N O4 '
_chemical_formula_sum 'C12 H13 N O4'
_chemical_formula_weight 235.23
_chemical_melting_point 459
_chemical_name_systematic
;
(2S/3R)-3-hydroxy-2-(1-oxoisoindolin-2-yl)butanoic acid
;
_space_group_IT_number 19
_symmetry_cell_setting orthorhombic
_symmetry_space_group_name_Hall 'P 2ac 2ab'
_symmetry_space_group_name_H-M 'P 21 21 21'
_cell_angle_alpha 90
_cell_angle_beta 90
_cell_angle_gamma 90
_cell_formula_units_Z 4
_cell_length_a 6.2209(6)
_cell_length_b 11.9726(13)
_cell_length_c 15.0705(12)
_cell_measurement_reflns_used 25
_cell_measurement_temperature 294.0(10)
_cell_measurement_theta_max 19.61
_cell_measurement_theta_min 9.65
_cell_volume 1122.46(19)
_computing_cell_refinement 'CAD-4-PC Software'
_computing_data_collection 'CAD-4-PC Software (Enraf-Nonius, 1992)'
_computing_data_reduction 'NRCVAX96 (Gabe et al., 1989)'
_computing_molecular_graphics
;
ORTEPIII (Burnett & Johnson, 1996), ORTEX (McArdle, 1995) and PLATON
(Spek, 1998)
;
_computing_publication_material 'NRCVAX96, SHELXL97 and PREP8 (Ferguson, 1998)'
_computing_structure_refinement 'NRCVAX96 and SHELXL97 (Sheldrick, 1997a)'
_computing_structure_solution 'SHELXS97 (Sheldrick, 1997b)'
_diffrn_ambient_temperature 294.0(10)
_diffrn_measured_fraction_theta_full 1.00
_diffrn_measured_fraction_theta_max 1.00
_diffrn_measurement_device 'Enraf-Nonius CAD-4'
_diffrn_measurement_method \w/2\q
_diffrn_radiation_monochromator graphite
_diffrn_radiation_source 'X-ray tube'
_diffrn_radiation_type 'Mo K\a'
_diffrn_radiation_wavelength .7107
_diffrn_reflns_av_R_equivalents .020
_diffrn_reflns_av_sigmaI/netI .046
_diffrn_reflns_limit_h_max 7
_diffrn_reflns_limit_h_min 0
_diffrn_reflns_limit_k_max 14
_diffrn_reflns_limit_k_min -14
_diffrn_reflns_limit_l_max 17
_diffrn_reflns_limit_l_min -17
_diffrn_reflns_number 3932
_diffrn_reflns_theta_full 25.0
_diffrn_reflns_theta_max 25.0
_diffrn_reflns_theta_min 2.2
_diffrn_standards_decay_% 'variation <1'
_diffrn_standards_interval_time 120
_diffrn_standards_number 3
_exptl_absorpt_coefficient_mu .105
_exptl_absorpt_correction_type none
_exptl_absorpt_process_details none
_exptl_crystal_colour colourless
_exptl_crystal_density_diffrn 1.392
_exptl_crystal_density_meas ?
_exptl_crystal_description plate
_exptl_crystal_F_000 496
_exptl_crystal_size_max .32
_exptl_crystal_size_mid .14
_exptl_crystal_size_min .12
_refine_diff_density_max .16
_refine_diff_density_min -.15
_refine_ls_abs_structure_details 'Flack (1983)'
_refine_ls_abs_structure_Flack 'not reliably determined'
_refine_ls_extinction_coef .011(3)
_refine_ls_extinction_method 'SHELXL97 (Sheldrick, 1997a)'
_refine_ls_goodness_of_fit_ref 1.007
_refine_ls_hydrogen_treatment mixed
_refine_ls_matrix_type full
_refine_ls_number_parameters 163
_refine_ls_number_reflns 1967
_refine_ls_number_restraints 0
_refine_ls_restrained_S_all 1.007
_refine_ls_R_factor_all .073
_refine_ls_R_factor_gt .040
_refine_ls_shift/su_max .001
_refine_ls_shift/su_mean .000
_refine_ls_structure_factor_coef Fsqd
_refine_ls_weighting_details 'w = 1/[\s^2^(Fo^2^)+(0.0538P)^2^] where P=(Fo^2^+2Fc^2^)/3'
_refine_ls_weighting_scheme calc
_refine_ls_wR_factor_ref .096
_reflns_number_gt 1441
_reflns_number_total 1967
_reflns_threshold_expression I>2\s(I)
_cod_data_source_file bm1380.cif
_cod_data_source_block I
_cod_depositor_comments
;
The following automatic conversions were performed:

'_exptl_crystal_density_meas' value 'not measured' was changed to '?'
- the value is perceived as not measured.

Automatic conversion script
Id: cif_fix_values 3008 2015-01-20 13:52:24Z robertas 

The following automatic conversions were performed:

'_refine_ls_weighting_scheme' value 'calc w =
1/[\s^2^(Fo^2^)+(0.0538P)^2^] where P=(Fo^2^+2Fc^2^)/3' was changed
to 'calc'. New tag '_refine_ls_weighting_details' was created. The
value of the new tag was set to 'w = 1/[\s^2^(Fo^2^)+(0.0538P)^2^]
where P=(Fo^2^+2Fc^2^)/3'.

Automatic conversion script
Id: cif_fix_values 3143 2015-03-26 13:38:13Z robertas 
;
_cod_original_cell_volume 1122.5(2)
_cod_original_formula_sum 'C12 H13 N O4 '
_cod_database_code 2010697
_cod_database_fobs_code 2010697

loop_
_symmetry_equiv_pos_as_xyz
'x, y, z'
'x+1/2, -y+1/2, -z'
'-x, y+1/2, -z+1/2'
'-x+1/2, -y, z+1/2'

loop_
_atom_site_label
_atom_site_fract_x
_atom_site_fract_y
_atom_site_fract_z
_atom_site_U_iso_or_equiv
_atom_site_adp_type
_atom_site_calc_flag
_atom_site_refinement_flags
_atom_site_occupancy
_atom_site_disorder_assembly
_atom_site_disorder_group
_atom_site_type_symbol
O1 .5667(4) .22403(18) .98584(13) .0491(6) Uani d . 1 . . O
O2 .5280(4) .37524(18) .90086(15) .0652(7) Uani d . 1 . . O
O3 .2206(3) .18768(18) .71575(12) .0457(5) Uani d . 1 . . O
O4 .9620(3) .1801(2) .86098(13) .0462(5) Uani d . 1 . . O
N1 .5624(3) .24890(18) .74759(14) .0349(5) Uani d . 1 . . N
C1 .5560(5) .2772(3) .90909(18) .0399(7) Uani d . 1 . . C
C2 .5774(4) .1939(2) .83343(15) .0339(6) Uani d . 1 . . C
C3 .3828(4) .2419(2) .69714(16) .0325(6) Uani d . 1 . . C
C4 .4196(4) .3118(2) .61848(16) .0320(6) Uani d . 1 . . C
C5 .2828(5) .3318(2) .54723(17) .0394(7) Uani d . 1 . . C
C6 .3540(6) .4043(3) .48278(19) .0499(9) Uani d . 1 . . C
C7 .5552(6) .4542(2) .48836(18) .0478(8) Uani d . 1 . . C
C8 .6884(5) .4343(2) .55979(19) .0425(8) Uani d . 1 . . C
C9 .6180(4) .3623(2) .62557(17) .0339(6) Uani d . 1 . . C
C10 .7226(4) .3259(2) .71118(18) .0383(7) Uani d . 1 . . C
C11 .7722(4) .1165(2) .84408(16) .0355(7) Uani d . 1 . . C
C12 .7996(6) .0391(2) .76572(18) .0471(8) Uani d . 1 . . C
H1 .542(7) .266(3) 1.027(3) .091(14) Uiso d . 1 . . H
H4 1.047(6) .181(3) .820(2) .083(14) Uiso d . 1 . . H
H2 .4508 .1455 .8375 .041 Uiso calc R 1 . . H
H5 .1490 .2975 .5433 .047 Uiso calc R 1 . . H
H6 .2658 .4203 .4346 .060 Uiso calc R 1 . . H
H7 .6007 .5016 .4433 .057 Uiso calc R 1 . . H
H8 .8224 .4684 .5637 .051 Uiso calc R 1 . . H
H10A .8583 .2884 .7003 .046 Uiso calc R 1 . . H
H10B .7465 .3888 .7505 .046 Uiso calc R 1 . . H
H11 .7460 .0699 .8964 .043 Uiso calc R 1 . . H
H12A .9228 -.0077 .7751 .071 Uiso calc R 1 . . H
H12B .8198 .0824 .7127 .071 Uiso calc R 1 . . H
H12C .6737 -.0066 .7595 .071 Uiso calc R 1 . . H

loop_
_atom_site_aniso_label
_atom_site_aniso_U_11
_atom_site_aniso_U_22
_atom_site_aniso_U_33
_atom_site_aniso_U_12
_atom_site_aniso_U_13
_atom_site_aniso_U_23
O1 .0561(14) .0606(14) .0306(11) .0086(11) .0091(11) -.0019(10)
O2 .091(2) .0475(13) .0569(14) .0125(13) .0100(13) .0000(11)
O3 .0331(11) .0667(13) .0372(10) -.0122(12) -.0003(9) .0037(10)
O4 .0330(11) .0746(14) .0309(11) -.0032(12) -.0020(10) -.0073(10)
N1 .0261(12) .0471(13) .0313(11) -.0073(12) -.0022(10) .0094(10)
C1 .0313(17) .0486(18) .0400(16) .0024(15) .0047(14) .0020(13)
C2 .0321(16) .0435(15) .0261(13) -.0043(14) .0031(11) .0069(12)
C3 .0276(15) .0430(16) .0269(13) -.0026(14) .0042(11) -.0039(12)
C4 .0337(17) .0359(14) .0265(13) .0040(15) .0012(11) -.0025(11)
C5 .0367(16) .0482(18) .0333(14) .0002(15) .0005(14) -.0069(13)
C6 .066(2) .054(2) .0292(15) .0130(17) -.0045(15) .0001(14)
C7 .068(2) .0421(17) .0333(15) .0057(18) .0108(17) .0065(13)
C8 .0454(19) .0383(17) .0437(17) -.0049(14) .0106(15) .0052(13)
C9 .0352(16) .0333(14) .0333(14) .0031(13) .0031(13) -.0007(12)
C10 .0295(15) .0445(16) .0409(14) -.0063(15) .0015(14) .0074(13)
C11 .0361(17) .0412(16) .0292(14) -.0022(14) .0030(12) .0058(12)
C12 .051(2) .0486(18) .0422(17) .0009(16) .0075(15) -.0005(14)

loop_
_atom_type_symbol
_atom_type_description
_atom_type_scat_dispersion_real
_atom_type_scat_dispersion_imag
_atom_type_scat_source
C C .0033 .0016 'International Tables Vol C Tables 4.2.6.8 and 6.1.1.4'
H H .0000 .0000 'International Tables Vol C Tables 4.2.6.8 and 6.1.1.4'
N N .0061 .0033 'International Tables Vol C Tables 4.2.6.8 and 6.1.1.4'
O O .0106 .0060 'International Tables Vol C Tables 4.2.6.8 and 6.1.1.4'

loop_
_geom_angle_atom_site_label_1
_geom_angle_atom_site_label_2
_geom_angle_atom_site_label_3
_geom_angle
_geom_angle_publ_flag
C2 N1 C3 121.6(2) yes
C2 N1 C10 125.1(2) yes
C3 N1 C10 113.0(2) yes
O1 C1 O2 124.9(3) yes
O1 C1 C2 109.7(2) yes
O2 C1 C2 125.4(3) yes
N1 C2 C1 111.4(2) yes
N1 C2 C11 114.7(2) yes
C1 C2 C11 112.7(2) yes
O3 C3 N1 125.5(2) yes
O3 C3 C4 127.7(2) yes
N1 C3 C4 106.8(2) yes
C3 C4 C5 128.7(3) no
C3 C4 C9 109.1(2) no
C5 C4 C9 122.2(2) no
C4 C5 C6 117.2(3) no
C5 C6 C7 121.2(3) no
C6 C7 C8 121.0(3) no
C7 C8 C9 118.5(3) no
C4 C9 C8 120.0(3) no
C4 C9 C10 109.0(2) yes
C8 C9 C10 131.0(3) yes
N1 C10 C9 102.0(2) yes
O4 C11 C2 110.5(2) yes
O4 C11 C12 111.9(2) yes
C2 C11 C12 112.2(2) yes

loop_
_geom_bond_atom_site_label_1
_geom_bond_atom_site_label_2
_geom_bond_site_symmetry_2
_geom_bond_distance
_geom_bond_publ_flag
O1 C1 . 1.322(3) yes
O2 C1 . 1.193(3) yes
O3 C3 . 1.232(3) yes
O4 C11 . 1.427(3) yes
N1 C2 . 1.454(3) yes
N1 C3 . 1.354(3) yes
N1 C10 . 1.465(3) yes
C1 C2 . 1.520(4) yes
C2 C11 . 1.534(4) yes
C3 C4 . 1.469(4) yes
C4 C5 . 1.391(4) no
C4 C9 . 1.379(4) no
C5 C6 . 1.376(4) no
C6 C7 . 1.389(4) no
C7 C8 . 1.379(4) no
C8 C9 . 1.384(4) no
C9 C10 . 1.509(4) yes
C11 C12 . 1.511(3) yes

loop_
_geom_hbond_atom_site_label_D
_geom_hbond_atom_site_label_H
_geom_hbond_atom_site_label_A
_geom_hbond_site_symmetry_A
_geom_hbond_distance_DH
_geom_hbond_distance_HA
_geom_hbond_distance_DA
_geom_hbond_angle_DHA
_geom_hbond_publ_flag
O1 H1 O4 2_457 .81(4) 1.87(4) 2.659(3) 162(4) yes
O4 H4 O3 1_655 .82(4) 1.90(4) 2.718(3) 174(4) yes
C10 H10A O3 1_655 .97 2.57 3.513(4) 165 yes
C5 H5 Cg2 2_456 .93 2.80 3.512(3) 134 yes
C11 H11 Cg2 3_646 .98 2.77 3.573(3) 140 yes
C12 H12C Cg1 3_646 .96 2.84 3.672(3) 145 yes

loop_
_geom_torsion_atom_site_label_1
_geom_torsion_atom_site_label_2
_geom_torsion_atom_site_label_3
_geom_torsion_atom_site_label_4
_geom_torsion
_geom_torsion_publ_flag
C3 N1 C2 C1 -104.5(3) yes
C10 N1 C2 C1 68.3(3) no
C3 N1 C2 C11 125.9(3) no
C10 N1 C2 C11 -61.3(3) no
O2 C1 C2 N1 .8(4) yes
O1 C1 C2 N1 178.9(2) no
O2 C1 C2 C11 131.4(3) no
O1 C1 C2 C11 -50.5(3) no
C2 N1 C3 O3 -2.3(4) no
C10 N1 C3 O3 -175.9(3) no
C2 N1 C3 C4 176.8(2) no
C10 N1 C3 C4 3.2(3) no
O3 C3 C4 C9 176.9(3) no
N1 C3 C4 C9 -2.2(3) no
O3 C3 C4 C5 -.9(5) no
N1 C3 C4 C5 -180.0(3) no
C9 C4 C5 C6 .3(4) no
C3 C4 C5 C6 177.9(3) no
C4 C5 C6 C7 .8(4) no
C5 C6 C7 C8 -1.4(4) no
C6 C7 C8 C9 .7(4) no
C5 C4 C9 C8 -1.0(4) no
C3 C4 C9 C8 -179.0(2) no
C5 C4 C9 C10 178.4(2) no
C3 C4 C9 C10 .4(3) no
C7 C8 C9 C4 .4(4) no
C7 C8 C9 C10 -178.7(3) no
C3 N1 C10 C9 -2.9(3) no
C2 N1 C10 C9 -176.3(2) no
C4 C9 C10 N1 1.4(3) no
C8 C9 C10 N1 -179.3(3) no
N1 C2 C11 O4 78.1(3) yes
C1 C2 C11 O4 -50.8(3) yes
N1 C2 C11 C12 -47.5(3) no
C1 C2 C11 C12 -176.4(2) no

loop_
_cod_related_entry_id
_cod_related_entry_database
_cod_related_entry_code
1 ChemSpider 21182601
